data_1549650
loop_
_publ_author_name
'Chakrahari, Kiran Kumarvarma'
'Silalahi, Rhone P Brocha'
'Liao, Jian-Hong'
'Kahlal, Samia'
'Liu, Yu-Chiao'
'Lee, Jyh-Fu'
'Chiang, Ming-Hsi'
'Saillard, Jean-Yves'
'Liu, C. W.'

_publ_section_title
;
 Synthesis and structural characterization of inverse-coordination
 clusters from a two-electron superatomic copper nanocluster.
;
_journal_issue 33
_journal_name_full 'Chemical science'
_journal_page_first 6785
_journal_page_last 6795
_journal_paper_doi 10.1039/c8sc01508b
_journal_volume 9
_journal_year 2018
_chemical_formula_sum 'C85 H102 Cl0.7 Cu12.3 F30 N6 O P S12'
_chemical_formula_weight 3015.77
_space_group_crystal_system orthorhombic
_space_group_IT_number 52
_space_group_name_Hall '-P 2a 2bc'
_space_group_name_H-M_alt 'P n n a'
_symmetry_space_group_name_Hall '-P 2a 2bc'
_symmetry_space_group_name_H-M 'P n n a'
_atom_sites_solution_hydrogens geom
_audit_block_doi 10.5517/ccdc.csd.cc1yy2zy
_audit_creation_method SHELXL-2018/3
_audit_update_record
;
2018-05-20 deposited with the CCDC.
2018-07-02 downloaded from the CCDC.
;
_cell_angle_alpha 90
_cell_angle_beta 90
_cell_angle_gamma 90
_cell_formula_units_Z 4
_cell_length_a 21.8103(5)
_cell_length_b 22.9770(6)
_cell_length_c 22.0395(6)
_cell_measurement_reflns_used 9864
_cell_measurement_temperature 100(2)
_cell_measurement_theta_max 26.39
_cell_measurement_theta_min 2.21
_cell_volume 11044.8(5)
_computing_cell_refinement 'Bruker SAINT'
_computing_data_collection 'Bruker APEX2'
_computing_data_reduction 'Bruker SAINT'
_computing_molecular_graphics 'Bruker SHELXTL'
_computing_publication_material 'Bruker SHELXTL'
_computing_structure_refinement 'SHELXL-2018/3 (Sheldrick, 2018)'
_computing_structure_solution 'SHELXS-97 (Sheldrick 2008)'
_diffrn_ambient_temperature 100(2)
_diffrn_measured_fraction_theta_full 1.000
_diffrn_measured_fraction_theta_max 1.000
_diffrn_measurement_device_type 'Bruker APEX-II CCD'
_diffrn_measurement_method '\f and \w scans'
_diffrn_radiation_type MoK\a
_diffrn_radiation_wavelength 0.71073
_diffrn_reflns_av_R_equivalents 0.0303
_diffrn_reflns_av_unetI/netI 0.0153
_diffrn_reflns_Laue_measured_fraction_full 1.000
_diffrn_reflns_Laue_measured_fraction_max 1.000
_diffrn_reflns_limit_h_max 25
_diffrn_reflns_limit_h_min -24
_diffrn_reflns_limit_k_max 27
_diffrn_reflns_limit_k_min -27
_diffrn_reflns_limit_l_max 26
_diffrn_reflns_limit_l_min -26
_diffrn_reflns_number 90620
_diffrn_reflns_point_group_measured_fraction_full 1.000
_diffrn_reflns_point_group_measured_fraction_max 1.000
_diffrn_reflns_theta_full 25.000
_diffrn_reflns_theta_max 25.000
_diffrn_reflns_theta_min 1.585
_exptl_absorpt_coefficient_mu 2.670
_exptl_absorpt_correction_T_max 0.7454
_exptl_absorpt_correction_T_min 0.6749
_exptl_absorpt_correction_type multi-scan
_exptl_absorpt_process_details SADABS
_exptl_crystal_colour red
_exptl_crystal_density_diffrn 1.814
_exptl_crystal_description prism
_exptl_crystal_F_000 6030
_exptl_crystal_size_max 0.140
_exptl_crystal_size_mid 0.100
_exptl_crystal_size_min 0.070
_refine_diff_density_max 1.425
_refine_diff_density_min -0.740
_refine_diff_density_rms 0.099
_refine_ls_extinction_method none
_refine_ls_goodness_of_fit_ref 1.099
_refine_ls_hydrogen_treatment constr
_refine_ls_matrix_type full
_refine_ls_number_parameters 728
_refine_ls_number_reflns 9730
_refine_ls_number_restraints 574
_refine_ls_restrained_S_all 1.102
_refine_ls_R_factor_all 0.0508
_refine_ls_R_factor_gt 0.0450
_refine_ls_shift/su_max 0.000
_refine_ls_shift/su_mean 0.000
_refine_ls_structure_factor_coef Fsqd
_refine_ls_weighting_details 'w=1/[\s^2^(Fo^2^)+(0.0376P)^2^+59.1623P] where P=(Fo^2^+2Fc^2^)/3'
_refine_ls_weighting_scheme calc
_refine_ls_wR_factor_gt 0.1084
_refine_ls_wR_factor_ref 0.1122
_reflns_Friedel_coverage 0.000
_reflns_number_gt 8754
_reflns_number_total 9730
_reflns_threshold_expression 'I > 2\s(I)'
_cod_data_source_file c8sc01508b2.cif
_cod_data_source_block 3d
_cod_depositor_comments 'Adding full bibliography for 1549648--1549654.cif.'
_cod_original_formula_sum 'C85 H102 Cl0.70 Cu12.30 F30 N6 O P S12'
_cod_database_code 1549650
_shelx_shelxl_version_number 2018/3
_shelx_space_group_comment
;
The symmetry employed for this shelxl refinement is uniquely defined
by the following loop, which should always be used as a source of
symmetry information in preference to the above space-group names.
They are only intended as comments.
;
_shelx_estimated_absorpt_t_min 0.706
_shelx_estimated_absorpt_t_max 0.835

loop_
_space_group_symop_operation_xyz
'x, y, z'
'-x+1/2, -y, z'
'-x+1/2, y+1/2, -z+1/2'
'x, -y+1/2, -z+1/2'
'-x, -y, -z'
'x-1/2, y, -z'
'x-1/2, -y-1/2, z-1/2'
'-x, y-1/2, z-1/2'

loop_
_atom_site_label
_atom_site_type_symbol
_atom_site_fract_x
_atom_site_fract_y
_atom_site_fract_z
_atom_site_U_iso_or_equiv
_atom_site_adp_type
_atom_site_occupancy
_atom_site_site_symmetry_order
_atom_site_calc_flag
_atom_site_refinement_flags_posn
_atom_site_refinement_flags_adp
_atom_site_refinement_flags_occupancy
_atom_site_disorder_assembly
_atom_site_disorder_group
C1 C 0.3404(2) 0.2301(2) 0.0463(2) 0.0265(10) Uani 1 1 d D . . . .
C2 C 0.2683(5) 0.2117(6) -0.0436(8) 0.044(2) Uani 0.7 1 d D . P A 1
H2A H 0.237325 0.198429 -0.013796 0.053 Uiso 0.7 1 calc R U P A 1
H2B H 0.248336 0.237348 -0.073754 0.053 Uiso 0.7 1 calc R U P A 1
C3 C 0.2996(4) 0.1605(6) -0.0740(7) 0.055(2) Uani 0.7 1 d D . P A 1
H3A H 0.319842 0.134612 -0.044262 0.065 Uiso 0.7 1 calc R U P A 1
H3B H 0.329787 0.173279 -0.104832 0.065 Uiso 0.7 1 calc R U P A 1
C4 C 0.2416(5) 0.1308(10) -0.1040(10) 0.057(3) Uani 0.7 1 d D . P A 1
H4A H 0.208317 0.128673 -0.074214 0.086 Uiso 0.7 1 calc R U P A 1
H4B H 0.252335 0.091380 -0.117381 0.086 Uiso 0.7 1 calc R U P A 1
H4C H 0.228207 0.153797 -0.139014 0.086 Uiso 0.7 1 calc R U P A 1
C5 C 0.3554(4) 0.2888(4) -0.0479(4) 0.0379(18) Uani 0.7 1 d D U P A 1
H5A H 0.353243 0.278003 -0.091316 0.045 Uiso 0.7 1 calc R U P A 1
H5B H 0.399226 0.290251 -0.036136 0.045 Uiso 0.7 1 calc R U P A 1
C6 C 0.3270(4) 0.3487(4) -0.0391(4) 0.048(2) Uani 0.7 1 d D U P A 1
H6A H 0.330087 0.359941 0.004153 0.058 Uiso 0.7 1 calc R U P A 1
H6B H 0.282941 0.347041 -0.049883 0.058 Uiso 0.7 1 calc R U P A 1
C7 C 0.3587(7) 0.3951(6) -0.0782(7) 0.086(5) Uani 0.7 1 d D U P A 1
H7A H 0.403003 0.393921 -0.071000 0.129 Uiso 0.7 1 calc R U P A 1
H7B H 0.342863 0.433683 -0.067513 0.129 Uiso 0.7 1 calc R U P A 1
H7C H 0.350439 0.387339 -0.121196 0.129 Uiso 0.7 1 calc R U P A 1
C2B C 0.2831(14) 0.2167(15) -0.041(2) 0.044(2) Uani 0.3 1 d D . P B 2
H2B1 H 0.276931 0.247830 -0.071472 0.053 Uiso 0.3 1 calc R U P B 2
H2B2 H 0.251255 0.220592 -0.009229 0.053 Uiso 0.3 1 calc R U P B 2
C3B C 0.2795(12) 0.1568(15) -0.071(2) 0.055(2) Uani 0.3 1 d D . P B 2
H3B1 H 0.289883 0.128320 -0.038855 0.065 Uiso 0.3 1 calc R U P B 2
H3B2 H 0.313523 0.155454 -0.100632 0.065 Uiso 0.3 1 calc R U P B 2
C4B C 0.2232(17) 0.132(3) -0.104(3) 0.057(3) Uani 0.3 1 d D . P B 2
H4B1 H 0.198239 0.109247 -0.075368 0.086 Uiso 0.3 1 calc R U P B 2
H4B2 H 0.236783 0.106184 -0.137072 0.086 Uiso 0.3 1 calc R U P B 2
H4B3 H 0.198607 0.163579 -0.120798 0.086 Uiso 0.3 1 calc R U P B 2
C5B C 0.3768(9) 0.2641(9) -0.0515(9) 0.0379(18) Uani 0.3 1 d D U P B 2
H5B1 H 0.381610 0.248818 -0.093234 0.045 Uiso 0.3 1 calc R U P B 2
H5B2 H 0.418225 0.270789 -0.034549 0.045 Uiso 0.3 1 calc R U P B 2
C6B C 0.3418(10) 0.3221(9) -0.0537(12) 0.048(2) Uani 0.3 1 d D U P B 2
H6B1 H 0.333110 0.335571 -0.011968 0.058 Uiso 0.3 1 calc R U P B 2
H6B2 H 0.302280 0.316591 -0.075016 0.058 Uiso 0.3 1 calc R U P B 2
C7B C 0.3806(17) 0.3678(14) -0.0873(19) 0.086(5) Uani 0.3 1 d D U P B 2
H7B1 H 0.371269 0.406582 -0.071227 0.129 Uiso 0.3 1 calc R U P B 2
H7B2 H 0.371049 0.366633 -0.130707 0.129 Uiso 0.3 1 calc R U P B 2
H7B3 H 0.424240 0.359359 -0.081268 0.129 Uiso 0.3 1 calc R U P B 2
C8 C 0.36347(18) 0.44244(18) 0.23276(19) 0.0190(9) Uani 1 1 d . . . . .
C9 C 0.4375(2) 0.5219(2) 0.2200(2) 0.0263(10) Uani 1 1 d . . . . .
H9A H 0.465811 0.490981 0.206140 0.032 Uiso 1 1 calc R U . . .
H9B H 0.459160 0.545330 0.251035 0.032 Uiso 1 1 calc R U . . .
C10 C 0.4215(3) 0.5608(2) 0.1666(2) 0.0392(12) Uani 1 1 d . . . . .
H10A H 0.392451 0.591364 0.179736 0.047 Uiso 1 1 calc R U . . .
H10B H 0.401506 0.537403 0.134443 0.047 Uiso 1 1 calc R U . . .
C11 C 0.4796(3) 0.5888(3) 0.1417(3) 0.0556(17) Uani 1 1 d . . . . .
H11A H 0.500096 0.610659 0.174034 0.083 Uiso 1 1 calc R U . . .
H11B H 0.468934 0.615274 0.108472 0.083 Uiso 1 1 calc R U . . .
H11C H 0.507240 0.558442 0.126504 0.083 Uiso 1 1 calc R U . . .
C12 C 0.3503(2) 0.53204(18) 0.2918(2) 0.0217(9) Uani 1 1 d . . . . .
H12A H 0.305876 0.523939 0.288519 0.026 Uiso 1 1 calc R U . . .
H12B H 0.356819 0.573209 0.280193 0.026 Uiso 1 1 calc R U . . .
C13 C 0.3693(2) 0.5245(2) 0.3571(2) 0.0266(10) Uani 1 1 d . . . . .
H13A H 0.413168 0.534714 0.361896 0.032 Uiso 1 1 calc R U . . .
H13B H 0.363807 0.483415 0.369516 0.032 Uiso 1 1 calc R U . . .
C14 C 0.3297(3) 0.5642(2) 0.3968(2) 0.0349(11) Uani 1 1 d . . . . .
H14A H 0.332878 0.604394 0.382143 0.052 Uiso 1 1 calc R U . . .
H14B H 0.344124 0.562280 0.438897 0.052 Uiso 1 1 calc R U . . .
H14C H 0.286921 0.551481 0.394838 0.052 Uiso 1 1 calc R U . . .
C15 C 0.5569(3) 0.250000 0.250000 0.0200(12) Uani 1 2 d S T P . .
C16 C 0.6544(2) 0.2761(2) 0.2003(2) 0.0313(11) Uani 1 1 d . . . . .
H16A H 0.632346 0.270840 0.161348 0.038 Uiso 1 1 calc R U . . .
H16B H 0.694022 0.255320 0.197223 0.038 Uiso 1 1 calc R U . . .
C17 C 0.6663(3) 0.3402(3) 0.2103(3) 0.0449(14) Uani 1 1 d . . . . .
H17A H 0.688752 0.345725 0.248879 0.054 Uiso 1 1 calc R U . . .
H17B H 0.626843 0.361262 0.213161 0.054 Uiso 1 1 calc R U . . .
C18 C 0.7042(3) 0.3650(4) 0.1577(3) 0.069(2) Uani 1 1 d . . . . .
H18A H 0.742746 0.343400 0.154203 0.104 Uiso 1 1 calc R U . . .
H18B H 0.713087 0.406171 0.165539 0.104 Uiso 1 1 calc R U . . .
H18C H 0.680955 0.361441 0.119857 0.104 Uiso 1 1 calc R U . . .
C19 C 0.1407(3) 0.250000 0.250000 0.0180(12) Uani 1 2 d S T P . .
C20 C 0.0431(2) 0.2986(2) 0.2744(2) 0.0271(10) Uani 1 1 d . . . . .
H20A H 0.004311 0.301234 0.251185 0.033 Uiso 1 1 calc R U . . .
H20B H 0.065665 0.335607 0.268561 0.033 Uiso 1 1 calc R U . . .
C21 C 0.0285(2) 0.2912(3) 0.3411(2) 0.0399(13) Uani 1 1 d . . . . .
H21A H 0.067039 0.288137 0.364520 0.048 Uiso 1 1 calc R U . . .
H21B H 0.004926 0.254775 0.347105 0.048 Uiso 1 1 calc R U . . .
C22 C -0.0089(3) 0.3428(3) 0.3640(4) 0.072(2) Uani 1 1 d . . . . .
H22A H 0.014350 0.378762 0.357653 0.108 Uiso 1 1 calc R U . . .
H22B H -0.017256 0.337827 0.407382 0.108 Uiso 1 1 calc R U . . .
H22C H -0.047683 0.344849 0.341714 0.108 Uiso 1 1 calc R U . . .
C23 C 0.24894(19) 0.32335(18) 0.1369(2) 0.0211(9) Uani 1 1 d . . . . .
C24 C 0.2086(2) 0.3203(2) 0.0987(2) 0.0255(9) Uani 1 1 d . . . . .
C25 C 0.1606(2) 0.3154(2) 0.0544(2) 0.0270(10) Uani 1 1 d . . . . .
C26 C 0.1392(2) 0.2602(2) 0.0375(2) 0.0282(10) Uani 1 1 d . . . . .
H26 H 0.157170 0.226398 0.054889 0.034 Uiso 1 1 calc R U . . .
C27 C 0.0922(2) 0.2545(2) -0.0042(2) 0.0314(10) Uani 1 1 d . . . . .
C28 C 0.0649(2) 0.3035(2) -0.0295(2) 0.0363(11) Uani 1 1 d . . . . .
H28 H 0.032232 0.299515 -0.057630 0.044 Uiso 1 1 calc R U . . .
C29 C 0.0859(3) 0.3579(2) -0.0132(2) 0.0385(12) Uani 1 1 d . . . . .
C30 C 0.1336(2) 0.3642(2) 0.0280(2) 0.0342(11) Uani 1 1 d . . . . .
H30 H 0.147992 0.402007 0.038121 0.041 Uiso 1 1 calc R U . . .
C31 C 0.0714(3) 0.1959(3) -0.0242(3) 0.0469(14) Uani 1 1 d . . . . .
C32 C 0.0563(3) 0.4112(3) -0.0404(3) 0.0583(16) Uani 1 1 d . . . . .
C33 C 0.4450(2) 0.1442(2) 0.17269(19) 0.0241(9) Uani 1 1 d . . . . .
C34 C 0.4850(2) 0.1071(2) 0.1705(2) 0.0285(10) Uani 1 1 d . . . . .
C35 C 0.5307(2) 0.0635(2) 0.1609(2) 0.0290(10) Uani 1 1 d . . . . .
C36 C 0.5651(2) 0.0406(2) 0.2084(2) 0.0360(11) Uani 1 1 d . . . . .
H36 H 0.559402 0.055020 0.248453 0.043 Uiso 1 1 calc R U . . .
C37 C 0.6074(3) -0.0027(3) 0.1978(3) 0.0443(13) Uani 1 1 d . . . . .
C38 C 0.6160(3) -0.0246(2) 0.1399(3) 0.0422(13) Uani 1 1 d . . . . .
H38 H 0.644311 -0.055296 0.132965 0.051 Uiso 1 1 calc R U . . .
C39 C 0.5830(2) -0.0011(2) 0.0923(2) 0.0346(11) Uani 1 1 d . . . . .
C40 C 0.5405(2) 0.0422(2) 0.1020(2) 0.0323(11) Uani 1 1 d . . . . .
H40 H 0.517890 0.057594 0.068838 0.039 Uiso 1 1 calc R U . . .
C41 C 0.6418(5) -0.0286(4) 0.2495(4) 0.094(2) Uani 1 1 d . . . . .
C42 C 0.5930(3) -0.0248(2) 0.0302(3) 0.0426(12) Uani 1 1 d . . . . .
Cu1 Cu 0.45481(7) 0.15499(7) 0.26435(8) 0.0256(3) Uani 0.7 1 d . . P C 1
Cu1B Cu 0.43535(15) 0.17088(16) 0.26404(18) 0.0217(7) Uani 0.3 1 d . . P C 2
Cu2 Cu 0.35457(3) 0.15206(3) 0.16748(3) 0.02968(15) Uani 1 1 d . . . . .
Cu3 Cu 0.43574(3) 0.23041(2) 0.16268(2) 0.02511(14) Uani 1 1 d . . . . .
Cu4 Cu 0.25389(3) 0.23461(2) 0.15819(3) 0.03217(15) Uani 1 1 d . . . . .
Cu5 Cu 0.33954(3) 0.33005(3) 0.14523(3) 0.02889(15) Uani 1 1 d . . . . .
Cu6 Cu 0.25985(2) 0.33585(2) 0.22624(2) 0.02396(14) Uani 1 1 d . . . . .
Cl1 Cl 0.34653(5) 0.250000 0.250000 0.0211(2) Uani 0.7 2 d S T P D 1
Cu7 Cu 0.34653(5) 0.250000 0.250000 0.0211(2) Uani 0.3 2 d S T P C 2
F1 F 0.09462(17) 0.15301(14) 0.00931(17) 0.0586(10) Uani 1 1 d . . . . .
F2 F 0.0875(2) 0.18489(16) -0.08184(17) 0.0734(12) Uani 1 1 d . . . . .
F3 F 0.01112(18) 0.18976(17) -0.0225(2) 0.0775(13) Uani 1 1 d . . . . .
F4 F 0.0677(3) 0.4175(2) -0.0961(2) 0.132(3) Uani 1 1 d . . . . .
F5 F -0.0053(2) 0.4051(2) -0.0407(3) 0.123(2) Uani 1 1 d . . . . .
F6 F 0.0644(3) 0.45703(18) -0.0108(3) 0.125(2) Uani 1 1 d . . . . .
F7 F 0.6466(6) 0.0037(4) 0.2964(5) 0.126(3) Uani 0.7 1 d . . P E 1
F8 F 0.6946(4) -0.0520(6) 0.2374(7) 0.118(4) Uani 0.7 1 d . . P E 1
F9 F 0.6082(5) -0.0770(4) 0.2720(4) 0.123(3) Uani 0.7 1 d . . P E 1
F7B F 0.6945(12) 0.0175(10) 0.2578(9) 0.126(3) Uani 0.3 1 d . . P E 2
F8B F 0.6703(13) -0.0725(15) 0.2343(18) 0.118(4) Uani 0.3 1 d . . P E 2
F9B F 0.6147(13) -0.0206(13) 0.3024(12) 0.123(3) Uani 0.3 1 d . . P E 2
F10 F 0.65271(16) -0.02893(16) 0.01619(16) 0.0567(10) Uani 1 1 d . . . . .
F11 F 0.56997(19) -0.07803(14) 0.02304(15) 0.0582(10) Uani 1 1 d . . . . .
F12 F 0.56693(16) 0.00847(14) -0.01334(14) 0.0474(8) Uani 1 1 d . . . . .
N1 N 0.3236(3) 0.2437(3) -0.0110(2) 0.0275(13) Uani 0.7 1 d D U P A 1
N1B N 0.3444(7) 0.2210(7) -0.0142(4) 0.0275(13) Uani 0.3 1 d D U P B 2
N2 N 0.38309(15) 0.49471(15) 0.24792(16) 0.0195(7) Uani 1 1 d . . . . .
N3 N 0.6175(2) 0.250000 0.250000 0.0241(11) Uani 1 2 d S T P . .
N4 N 0.0804(2) 0.250000 0.250000 0.0211(11) Uani 1 2 d S T P . .
P1 P 0.64932(9) 0.750000 0.250000 0.0591(7) Uani 1 2 d DS TU P . .
S1 S 0.29887(5) 0.17783(5) 0.08574(5) 0.0209(2) Uani 1 1 d . . . . .
S2 S 0.39560(5) 0.27471(5) 0.07987(5) 0.0215(2) Uani 1 1 d . . . . .
S3 S 0.30214(5) 0.41329(5) 0.27371(5) 0.0195(2) Uani 1 1 d . . . . .
S4 S 0.40004(5) 0.40472(5) 0.17441(5) 0.0206(2) Uani 1 1 d . . . . .
S5 S 0.51890(5) 0.28460(5) 0.19040(5) 0.0224(2) Uani 1 1 d . . . . .
S6 S 0.17915(5) 0.30733(4) 0.28554(5) 0.0187(2) Uani 1 1 d . . . . .
F13 F 0.6010(2) 0.7296(4) 0.2052(2) 0.156(3) Uani 1 1 d D . . . .
F14 F 0.6960(2) 0.7297(5) 0.2026(3) 0.234(6) Uani 1 1 d D . . . .
F15 F 0.6482(8) 0.8102(4) 0.2218(6) 0.336(8) Uani 1 1 d D U . . .
O1 O 0.1994(7) 0.5134(12) 0.0440(8) 0.179(10) Uani 0.5 1 d D U P F -2
C43 C 0.250000 0.500000 0.1315(4) 0.066(3) Uani 1 2 d DS TU P F .
H43A H 0.218073 0.526430 0.146365 0.099 Uiso 0.5 1 calc R U P G -1
H43B H 0.241850 0.460539 0.146365 0.099 Uiso 0.5 1 calc R U P G -1
H43C H 0.290077 0.513031 0.146365 0.099 Uiso 0.5 1 calc R U P G -1
C44 C 0.250000 0.500000 0.0639(4) 0.091(4) Uani 1 2 d DS TU P . .
C45 C 0.2841(19) 0.472(2) 0.0108(15) 0.26(2) Uani 0.5 1 d D U P F -1
H45A H 0.305954 0.437137 0.025171 0.396 Uiso 0.5 1 calc R U P F -1
H45B H 0.313576 0.499572 -0.006113 0.396 Uiso 0.5 1 calc R U P F -1
H45C H 0.254619 0.460518 -0.020627 0.396 Uiso 0.5 1 calc R U P F -1

loop_
_atom_site_aniso_label
_atom_site_aniso_U_11
_atom_site_aniso_U_22
_atom_site_aniso_U_33
_atom_site_aniso_U_23
_atom_site_aniso_U_13
_atom_site_aniso_U_12
C1 0.025(2) 0.037(3) 0.0175(19) -0.0029(18) 0.0041(17) -0.003(2)
C2 0.030(6) 0.062(4) 0.039(3) 0.005(3) -0.007(4) 0.000(4)
C3 0.028(7) 0.070(4) 0.066(5) -0.002(4) 0.018(6) -0.005(5)
C4 0.038(9) 0.070(5) 0.063(4) -0.027(4) -0.007(8) -0.004(8)
C5 0.032(5) 0.063(5) 0.018(3) 0.012(4) -0.003(3) -0.008(3)
C6 0.047(5) 0.054(5) 0.045(5) 0.024(4) -0.009(4) -0.011(4)
C7 0.093(11) 0.093(9) 0.073(7) 0.049(9) -0.012(7) -0.043(8)
C2B 0.030(6) 0.062(4) 0.039(3) 0.005(3) -0.007(4) 0.000(4)
C3B 0.028(7) 0.070(4) 0.066(5) -0.002(4) 0.018(6) -0.005(5)
C4B 0.038(9) 0.070(5) 0.063(4) -0.027(4) -0.007(8) -0.004(8)
C5B 0.032(5) 0.063(5) 0.018(3) 0.012(4) -0.003(3) -0.008(3)
C6B 0.047(5) 0.054(5) 0.045(5) 0.024(4) -0.009(4) -0.011(4)
C7B 0.093(11) 0.093(9) 0.073(7) 0.049(9) -0.012(7) -0.043(8)
C8 0.014(2) 0.023(2) 0.020(2) 0.0024(16) -0.0036(16) 0.0019(16)
C9 0.021(2) 0.027(2) 0.031(2) 0.0014(19) 0.0018(18) -0.0075(18)
C10 0.052(3) 0.032(3) 0.034(3) 0.007(2) 0.003(2) -0.009(2)
C11 0.071(4) 0.052(4) 0.044(3) 0.011(3) 0.009(3) -0.023(3)
C12 0.022(2) 0.015(2) 0.028(2) -0.0018(17) -0.0009(17) 0.0026(17)
C13 0.028(2) 0.024(2) 0.028(2) -0.0013(19) -0.0055(19) -0.0004(19)
C14 0.047(3) 0.029(3) 0.029(3) -0.004(2) -0.003(2) 0.004(2)
C15 0.013(3) 0.027(3) 0.020(3) -0.005(2) 0.000 0.000
C16 0.015(2) 0.051(3) 0.028(2) -0.002(2) 0.0077(18) -0.002(2)
C17 0.032(3) 0.053(3) 0.049(3) 0.001(3) 0.008(2) -0.014(3)
C18 0.054(4) 0.082(5) 0.072(5) 0.019(4) 0.013(4) -0.028(4)
C19 0.016(3) 0.017(3) 0.021(3) -0.001(2) 0.000 0.000
C20 0.015(2) 0.026(2) 0.040(3) -0.008(2) 0.0008(19) 0.0045(18)
C21 0.023(3) 0.057(3) 0.040(3) -0.013(3) 0.007(2) 0.007(2)
C22 0.047(4) 0.081(5) 0.088(5) -0.046(4) 0.022(4) 0.011(4)
C23 0.018(2) 0.020(2) 0.026(2) -0.0005(17) 0.0002(17) -0.0010(17)
C24 0.022(2) 0.028(2) 0.026(2) -0.0012(19) 0.0019(17) 0.0043(19)
C25 0.023(2) 0.036(2) 0.023(2) 0.0007(19) -0.0019(18) 0.0068(19)
C26 0.023(2) 0.034(2) 0.028(2) 0.0033(19) -0.0045(18) 0.0059(19)
C27 0.029(2) 0.038(2) 0.027(2) 0.004(2) -0.0089(19) 0.002(2)
C28 0.033(3) 0.044(3) 0.031(3) -0.001(2) -0.014(2) 0.009(2)
C29 0.043(3) 0.040(3) 0.033(3) -0.002(2) -0.010(2) 0.013(2)
C30 0.040(3) 0.032(3) 0.031(3) -0.004(2) -0.008(2) 0.009(2)
C31 0.047(3) 0.041(3) 0.052(3) 0.006(2) -0.029(3) 0.003(2)
C32 0.075(4) 0.043(3) 0.056(3) 0.000(3) -0.034(3) 0.017(3)
C33 0.020(2) 0.035(2) 0.018(2) -0.0008(18) 0.0004(17) -0.0010(18)
C34 0.026(2) 0.032(2) 0.027(2) -0.0014(19) 0.0054(19) -0.0040(18)
C35 0.024(2) 0.025(2) 0.038(2) 0.0000(19) 0.0114(19) -0.0031(18)
C36 0.036(3) 0.032(3) 0.040(3) -0.005(2) 0.003(2) -0.001(2)
C37 0.044(3) 0.042(3) 0.048(3) 0.000(2) -0.003(2) 0.009(2)
C38 0.042(3) 0.035(3) 0.050(3) 0.000(2) 0.009(2) 0.011(2)
C39 0.034(3) 0.029(2) 0.040(3) 0.002(2) 0.013(2) 0.001(2)
C40 0.035(3) 0.028(2) 0.034(2) 0.005(2) 0.012(2) 0.000(2)
C41 0.131(6) 0.087(5) 0.063(4) -0.013(4) -0.036(4) 0.061(4)
C42 0.050(3) 0.036(3) 0.041(3) 0.006(2) 0.021(2) 0.007(2)
Cu1 0.0232(8) 0.0325(9) 0.0212(5) 0.0003(5) -0.0007(6) -0.0068(5)
Cu1B 0.0187(18) 0.0281(18) 0.0181(11) -0.0039(12) 0.0019(13) -0.0043(11)
Cu2 0.0201(3) 0.0361(3) 0.0329(3) 0.0113(3) -0.0052(2) -0.0013(2)
Cu3 0.0217(3) 0.0313(3) 0.0223(3) 0.0005(2) -0.0059(2) -0.0017(2)
Cu4 0.0343(3) 0.0222(3) 0.0399(3) -0.0012(2) 0.0202(3) 0.0035(2)
Cu5 0.0181(3) 0.0390(3) 0.0296(3) -0.0159(3) 0.0024(2) -0.0036(2)
Cu6 0.0184(3) 0.0278(3) 0.0257(3) -0.0084(2) 0.0028(2) -0.0067(2)
Cl1 0.0162(5) 0.0265(6) 0.0207(5) -0.0025(5) 0.000 0.000
Cu7 0.0162(5) 0.0265(6) 0.0207(5) -0.0025(5) 0.000 0.000
F1 0.071(2) 0.0357(17) 0.069(2) 0.0107(16) -0.043(2) -0.0026(17)
F2 0.121(4) 0.048(2) 0.051(2) -0.0120(17) -0.027(2) -0.006(2)
F3 0.049(2) 0.056(2) 0.128(4) 0.019(2) -0.042(2) -0.0126(18)
F4 0.212(7) 0.106(4) 0.077(3) 0.053(3) 0.029(4) 0.098(4)
F5 0.072(3) 0.100(4) 0.197(6) 0.046(4) -0.042(3) 0.035(3)
F6 0.185(6) 0.042(2) 0.147(5) -0.020(3) -0.109(4) 0.046(3)
F7 0.184(9) 0.122(6) 0.072(5) -0.023(5) -0.067(5) 0.058(5)
F8 0.098(7) 0.147(9) 0.110(5) -0.006(6) -0.052(6) 0.074(6)
F9 0.157(7) 0.127(6) 0.084(4) 0.055(4) -0.016(4) 0.047(5)
F7B 0.184(9) 0.122(6) 0.072(5) -0.023(5) -0.067(5) 0.058(5)
F8B 0.098(7) 0.147(9) 0.110(5) -0.006(6) -0.052(6) 0.074(6)
F9B 0.157(7) 0.127(6) 0.084(4) 0.055(4) -0.016(4) 0.047(5)
F10 0.054(2) 0.060(2) 0.056(2) 0.0108(17) 0.0300(17) 0.0219(17)
F11 0.093(3) 0.0376(17) 0.0446(19) -0.0046(15) 0.0198(19) -0.0035(18)
F12 0.055(2) 0.0508(19) 0.0366(17) 0.0078(14) 0.0167(15) 0.0122(16)
N1 0.019(3) 0.043(4) 0.020(2) 0.003(2) -0.002(2) 0.004(2)
N1B 0.019(3) 0.043(4) 0.020(2) 0.003(2) -0.002(2) 0.004(2)
N2 0.0149(17) 0.0198(17) 0.0237(18) 0.0014(14) -0.0018(14) -0.0017(14)
N3 0.012(2) 0.035(3) 0.025(3) -0.005(2) 0.000 0.000
N4 0.015(2) 0.020(2) 0.029(3) -0.004(2) 0.000 0.000
P1 0.0188(10) 0.126(2) 0.0322(11) -0.0042(13) 0.000 0.000
S1 0.0208(5) 0.0248(5) 0.0170(5) -0.0039(4) -0.0018(4) 0.0014(4)
S2 0.0184(5) 0.0295(6) 0.0165(5) -0.0015(4) 0.0012(4) 0.0002(4)
S3 0.0155(5) 0.0202(5) 0.0227(5) -0.0032(4) 0.0023(4) -0.0025(4)
S4 0.0185(5) 0.0240(5) 0.0192(5) -0.0005(4) 0.0016(4) -0.0004(4)
S5 0.0128(5) 0.0347(6) 0.0197(5) 0.0006(4) 0.0016(4) -0.0003(4)
S6 0.0138(5) 0.0179(5) 0.0245(5) -0.0063(4) -0.0002(4) -0.0004(4)
F13 0.045(3) 0.339(10) 0.085(4) -0.096(5) -0.009(2) -0.003(4)
F14 0.028(3) 0.546(17) 0.127(6) -0.104(9) 0.012(3) 0.014(5)
F15 0.61(2) 0.159(8) 0.245(13) 0.058(8) 0.082(15) -0.102(10)
O1 0.195(15) 0.25(2) 0.096(11) -0.075(14) -0.085(11) 0.109(16)
C43 0.050(5) 0.091(8) 0.058(5) 0.000 0.000 0.026(5)
C44 0.130(9) 0.083(8) 0.060(6) 0.000 0.000 0.022(8)
C45 0.29(4) 0.28(4) 0.23(3) -0.11(3) 0.15(3) 0.00(3)

loop_
_atom_type_symbol
_atom_type_description
_atom_type_scat_dispersion_real
_atom_type_scat_dispersion_imag
_atom_type_scat_source
C C 0.0033 0.0016 'International Tables Vol C Tables 4.2.6.8 and 6.1.1.4'
H H 0.0000 0.0000 'International Tables Vol C Tables 4.2.6.8 and 6.1.1.4'
N N 0.0061 0.0033 'International Tables Vol C Tables 4.2.6.8 and 6.1.1.4'
F F 0.0171 0.0103 'International Tables Vol C Tables 4.2.6.8 and 6.1.1.4'
P P 0.1023 0.0942 'International Tables Vol C Tables 4.2.6.8 and 6.1.1.4'
S S 0.1246 0.1234 'International Tables Vol C Tables 4.2.6.8 and 6.1.1.4'
Cu Cu 0.3201 1.2651 'International Tables Vol C Tables 4.2.6.8 and 6.1.1.4'
O O 0.0106 0.0060 'International Tables Vol C Tables 4.2.6.8 and 6.1.1.4'
Cl Cl 0.1484 0.1585 'International Tables Vol C Tables 4.2.6.8 and 6.1.1.4'

loop_
_geom_angle_atom_site_label_1
_geom_angle_atom_site_label_2
_geom_angle_atom_site_label_3
_geom_angle
_geom_angle_site_symmetry_1
_geom_angle_site_symmetry_3
N1 C1 S1 119.0(4) . .
N1B C1 S1 114.8(8) . .
N1 C1 S2 116.6(4) . .
N1B C1 S2 117.7(7) . .
S1 C1 S2 123.6(3) . .
C3 C2 N1 102.6(8) . .
C2 C3 C4 99.2(10) . .
N1 C5 C6 111.7(6) . .
C5 C6 C7 111.9(9) . .
N1B C2B C3B 106(2) . .
C2B C3B C4B 126(3) . .
N1B C5B C6B 111.4(15) . .
C5B C6B C7B 110(2) . .
N2 C8 S4 119.4(3) . .
N2 C8 S3 117.8(3) . .
S4 C8 S3 122.7(3) . .
N2 C9 C10 112.8(4) . .
C9 C10 C11 109.7(5) . .
N2 C12 C13 115.1(4) . .
C12 C13 C14 108.8(4) . .
N3 C15 S5 118.38(17) . .
N3 C15 S5 118.38(17) . 4
S5 C15 S5 123.2(3) . 4
N3 C16 C17 112.2(4) . .
C16 C17 C18 110.2(5) . .
N4 C19 S6 118.72(17) . .
N4 C19 S6 118.72(17) . 4
S6 C19 S6 122.6(3) . 4
N4 C20 C21 112.4(4) . .
C20 C21 C22 110.3(5) . .
C24 C23 Cu5 141.7(4) . .
C24 C23 Cu6 140.5(4) . .
Cu5 C23 Cu6 77.29(16) . .
C24 C23 Cu4 97.8(3) . .
Cu5 C23 Cu4 90.19(17) . .
Cu6 C23 Cu4 85.00(16) . .
C23 C24 C25 178.7(5) . .
C30 C25 C26 118.5(4) . .
C30 C25 C24 122.0(5) . .
C26 C25 C24 119.5(4) . .
C27 C26 C25 120.5(4) . .
C26 C27 C28 120.5(5) . .
C26 C27 C31 120.5(4) . .
C28 C27 C31 119.0(4) . .
C29 C28 C27 119.2(5) . .
C28 C29 C30 121.0(5) . .
C28 C29 C32 119.3(5) . .
C30 C29 C32 119.7(5) . .
C29 C30 C25 120.4(5) . .
F3 C31 F1 106.5(5) . .
F3 C31 F2 105.5(5) . .
F1 C31 F2 106.6(5) . .
F3 C31 C27 113.0(5) . .
F1 C31 C27 113.0(4) . .
F2 C31 C27 111.7(5) . .
F6 C32 F4 112.4(7) . .
F6 C32 F5 103.4(7) . .
F4 C32 F5 101.7(6) . .
F6 C32 C29 114.5(5) . .
F4 C32 C29 113.3(6) . .
F5 C32 C29 110.2(6) . .
C34 C33 Cu2 140.6(4) . .
C34 C33 Cu3 139.3(4) . .
Cu2 C33 Cu3 78.65(17) . .
C34 C33 Cu1 92.9(3) . .
Cu2 C33 Cu1 98.62(19) . .
Cu3 C33 Cu1 89.96(19) . .
C34 C33 Cu1B 108.2(4) . .
Cu2 C33 Cu1B 85.96(19) . .
Cu3 C33 Cu1B 78.94(19) . .
C33 C34 C35 173.8(5) . .
C33 C34 Cu1 57.1(3) . .
C35 C34 Cu1 129.1(4) . .
C36 C35 C40 118.9(4) . .
C36 C35 C34 122.0(5) . .
C40 C35 C34 119.1(5) . .
C37 C36 C35 120.4(5) . .
C36 C37 C38 120.7(5) . .
C36 C37 C41 119.8(6) . .
C38 C37 C41 119.4(6) . .
C39 C38 C37 119.2(5) . .
C40 C39 C38 121.1(5) . .
C40 C39 C42 120.3(5) . .
C38 C39 C42 118.6(5) . .
C39 C40 C35 119.8(5) . .
F7 C41 F8 109.5(10) . .
F8B C41 F9B 125(2) . .
F7 C41 F9 102.3(11) . .
F8 C41 F9 101.8(9) . .
F8B C41 C37 112.1(18) . .
F7 C41 C37 115.3(7) . .
F8 C41 C37 117.2(10) . .
F9B C41 C37 113.2(12) . .
F9 C41 C37 108.7(8) . .
F8B C41 F7B 102.5(18) . .
F9B C41 F7B 97.5(16) . .
C37 C41 F7B 100.8(10) . .
F11 C42 F10 105.9(4) . .
F11 C42 F12 106.0(5) . .
F10 C42 F12 106.5(4) . .
F11 C42 C39 113.0(4) . .
F10 C42 C39 112.3(5) . .
F12 C42 C39 112.6(4) . .
C33 Cu1 S5 126.03(16) . 4
C33 Cu1 S4 117.37(15) . 4
S5 Cu1 S4 116.45(9) 4 4
C33 Cu1 C34 30.04(17) . .
S5 Cu1 C34 119.77(13) 4 .
S4 Cu1 C34 112.06(13) 4 .
C33 Cu1 Cu3 44.41(14) . .
S5 Cu1 Cu3 93.73(7) 4 .
S4 Cu1 Cu3 139.15(7) 4 .
C34 Cu1 Cu3 69.36(12) . .
C33 Cu1 Cu2 39.93(13) . .
S5 Cu1 Cu2 141.46(7) 4 .
S4 Cu1 Cu2 91.47(6) 4 .
C34 Cu1 Cu2 65.79(12) . .
Cu3 Cu1 Cu2 50.41(3) . .
C33 Cu1B S5 117.5(2) . 4
C33 Cu1B S4 111.7(2) . 4
S5 Cu1B S4 109.62(16) 4 4
C33 Cu1B Cu3 48.65(15) . .
S5 Cu1B Cu3 97.84(15) 4 .
S4 Cu1B Cu3 152.27(18) 4 .
C33 Cu1B Cu7 99.16(18) . .
S5 Cu1B Cu7 108.63(14) 4 .
S4 Cu1B Cu7 109.52(13) 4 .
Cu3 Cu1B Cu7 63.18(8) . .
C33 Cu1B Cu3 142.0(2) . 4
S5 Cu1B Cu3 52.19(8) 4 4
S4 Cu1B Cu3 105.67(14) 4 4
Cu3 Cu1B Cu3 93.98(12) . 4
C33 Cu1B Cu2 45.06(14) . .
S5 Cu1B Cu2 153.26(18) 4 .
S4 Cu1B Cu2 96.85(14) 4 .
Cu3 Cu1B Cu2 55.51(8) . .
Cu7 Cu1B Cu2 63.94(8) . .
Cu3 Cu1B Cu2 124.71(11) 4 .
C33 Cu1B Cu5 136.7(2) . 4
S5 Cu1B Cu5 105.76(14) 4 4
S4 Cu1B Cu5 49.80(8) 4 4
Cu3 Cu1B Cu5 126.57(11) . 4
Cu3 Cu1B Cu5 66.87(8) 4 4
Cu2 Cu1B Cu5 94.00(10) . 4
C33 Cu2 S1 127.34(13) . .
C33 Cu2 S3 113.82(14) . 4
S1 Cu2 S3 110.85(4) . 4
C33 Cu2 Cu3 51.02(14) . .
S1 Cu2 Cu3 99.04(4) . .
S3 Cu2 Cu3 147.22(4) 4 .
C33 Cu2 Cu1B 48.98(14) . .
S1 Cu2 Cu1B 155.22(9) . .
S3 Cu2 Cu1B 89.15(9) 4 .
Cu3 Cu2 Cu1B 58.69(8) . .
C33 Cu2 Cu7 95.43(13) . .
S1 Cu2 Cu7 105.38(4) . .
S3 Cu2 Cu7 97.11(3) 4 .
Cu3 Cu2 Cu7 61.03(3) . .
Cu1B Cu2 Cu7 55.98(7) . .
C33 Cu2 Cu4 144.49(14) . .
S1 Cu2 Cu4 50.59(3) . .
S3 Cu2 Cu4 95.19(3) 4 .
Cu3 Cu2 Cu4 93.52(3) . .
Cu1B Cu2 Cu4 115.36(7) . .
Cu7 Cu2 Cu4 59.49(3) . .
C33 Cu2 Cu1 41.45(13) . .
S1 Cu2 Cu1 159.85(5) . .
S3 Cu2 Cu1 88.64(5) 4 .
Cu3 Cu2 Cu1 60.82(4) . .
Cu4 Cu2 Cu1 125.08(4) . .
C33 Cu3 S2 124.89(13) . .
C33 Cu3 S5 115.44(13) . .
S2 Cu3 S5 106.11(5) . .
C33 Cu3 Cu2 50.34(13) . .
S2 Cu3 Cu2 94.77(4) . .
S5 Cu3 Cu2 159.03(4) . .
C33 Cu3 Cu1B 52.41(15) . .
S2 Cu3 Cu1B 156.97(8) . .
S5 Cu3 Cu1B 93.39(9) . .
Cu2 Cu3 Cu1B 65.79(9) . .
C33 Cu3 Cu7 98.91(12) . .
S2 Cu3 Cu7 102.41(4) . .
S5 Cu3 Cu7 106.45(4) . .
Cu2 Cu3 Cu7 66.11(2) . .
Cu1B Cu3 Cu7 59.38(7) . .
C33 Cu3 Cu1B 137.89(15) . 4
S2 Cu3 Cu1B 95.75(9) . 4
S5 Cu3 Cu1B 53.35(7) . 4
Cu2 Cu3 Cu1B 123.63(7) . 4
C33 Cu3 Cu1 45.62(13) . .
S2 Cu3 Cu1 163.43(5) . .
S5 Cu3 Cu1 90.30(5) . .
Cu2 Cu3 Cu1 68.76(4) . .
C23 Cu4 S6 120.01(12) . 4
C23 Cu4 S1 114.91(12) . .
S6 Cu4 S1 116.70(4) 4 .
C23 Cu4 Cu6 46.13(12) . .
S6 Cu4 Cu6 95.43(3) 4 .
S1 Cu4 Cu6 146.93(4) . .
C23 Cu4 Cu7 94.26(12) . .
S6 Cu4 Cu7 99.93(4) 4 .
S1 Cu4 Cu7 105.06(4) . .
Cu6 Cu4 Cu7 58.932(19) . .
C23 Cu4 Cu5 43.45(12) . .
S6 Cu4 Cu5 147.28(4) 4 .
S1 Cu4 Cu5 94.96(3) . .
Cu6 Cu4 Cu5 52.204(19) . .
Cu7 Cu4 Cu5 61.56(2) . .
C23 Cu4 Cu2 133.57(12) . .
S6 Cu4 Cu2 103.15(4) 4 .
S1 Cu4 Cu2 49.64(3) . .
Cu6 Cu4 Cu2 118.29(3) . .
Cu7 Cu4 Cu2 60.08(2) . .
Cu5 Cu4 Cu2 90.78(2) . .
C23 Cu4 Cu6 135.48(12) . 4
S6 Cu4 Cu6 48.77(3) 4 4
S1 Cu4 Cu6 105.36(4) . 4
Cu6 Cu4 Cu6 89.51(2) . 4
Cu5 Cu4 Cu6 117.47(3) . 4
Cu2 Cu4 Cu6 63.81(2) . 4
C23 Cu5 S4 131.70(13) . .
C23 Cu5 S2 115.54(13) . .
S4 Cu5 S2 106.90(4) . .
C23 Cu5 Cu6 51.61(13) . .
S4 Cu5 Cu6 99.36(3) . .
S2 Cu5 Cu6 148.91(4) . .
C23 Cu5 Cu1B 141.33(15) . 4
S4 Cu5 Cu1B 52.16(8) . 4
S2 Cu5 Cu1B 92.60(9) . 4
Cu6 Cu5 Cu1B 90.52(8) . 4
C23 Cu5 Cu4 46.36(12) . .
S4 Cu5 Cu4 157.61(4) . .
S2 Cu5 Cu4 89.20(3) . .
Cu6 Cu5 Cu4 61.33(2) . .
Cu1B Cu5 Cu4 113.11(7) 4 .
C23 Cu5 Cu7 94.33(13) . .
S4 Cu5 Cu7 102.73(4) . .
S2 Cu5 Cu7 96.84(4) . .
Cu6 Cu5 Cu7 60.67(3) . .
Cu1B Cu5 Cu7 54.42(7) 4 .
Cu4 Cu5 Cu7 58.99(2) . .
C23 Cu6 S3 128.01(13) . .
C23 Cu6 S6 115.40(13) . .
S3 Cu6 S6 105.96(4) . .
C23 Cu6 Cu5 51.10(12) . .
S3 Cu6 Cu5 95.10(3) . .
S6 Cu6 Cu5 158.31(4) . .
C23 Cu6 Cu4 48.88(12) . .
S3 Cu6 Cu4 158.50(4) . .
S6 Cu6 Cu4 91.87(3) . .
Cu5 Cu6 Cu4 66.46(2) . .
C23 Cu6 Cu7 99.44(12) . .
S3 Cu6 Cu7 101.17(3) . .
S6 Cu6 Cu7 102.25(4) . .
Cu5 Cu6 Cu7 67.88(2) . .
Cu4 Cu6 Cu7 62.52(2) . .
C23 Cu6 Cu4 138.29(12) . 4
S3 Cu6 Cu4 92.82(3) . 4
S6 Cu6 Cu4 48.07(3) . 4
Cu5 Cu6 Cu4 127.21(3) . 4
Cu4 Cu6 Cu4 90.25(2) . 4
Cu1B Cu7 Cu1B 87.18(18) 4 .
Cu1B Cu7 Cu3 61.44(9) 4 .
Cu1B Cu7 Cu3 57.44(9) . .
Cu3 Cu7 Cu3 90.90(4) . 4
Cu1B Cu7 Cu6 89.34(9) 4 .
Cu1B Cu7 Cu6 174.83(9) . .
Cu3 Cu7 Cu6 117.463(16) . .
Cu3 Cu7 Cu6 119.495(16) 4 .
Cu3 Cu7 Cu6 119.495(16) . 4
Cu3 Cu7 Cu6 117.461(16) 4 4
Cu6 Cu7 Cu6 94.38(4) . 4
Cu1B Cu7 Cu4 120.67(9) 4 .
Cu1B Cu7 Cu4 120.38(9) . .
Cu3 Cu7 Cu4 89.129(16) . .
Cu3 Cu7 Cu4 177.685(17) 4 .
Cu6 Cu7 Cu4 58.55(2) . .
Cu6 Cu7 Cu4 64.45(2) 4 .
Cu3 Cu7 Cu4 177.684(17) . 4
Cu3 Cu7 Cu4 89.129(16) 4 4
Cu6 Cu7 Cu4 64.45(2) . 4
Cu6 Cu7 Cu4 58.55(2) 4 4
Cu4 Cu7 Cu4 90.94(4) . 4
Cu3 Cu7 Cu2 121.26(3) . 4
Cu3 Cu7 Cu2 52.860(18) 4 4
Cu6 Cu7 Cu2 66.969(18) . 4
Cu6 Cu7 Cu2 118.26(3) 4 4
Cu4 Cu7 Cu2 125.33(3) . 4
Cu4 Cu7 Cu2 60.433(17) 4 4
Cu1B Cu7 Cu2 114.29(9) 4 .
Cu1B Cu7 Cu2 60.07(9) . .
Cu3 Cu7 Cu2 52.860(18) . .
Cu3 Cu7 Cu2 121.26(3) 4 .
Cu6 Cu7 Cu2 118.26(3) . .
Cu6 Cu7 Cu2 66.970(18) 4 .
Cu4 Cu7 Cu2 60.433(17) . .
Cu4 Cu7 Cu2 125.33(3) 4 .
Cu2 Cu7 Cu2 173.06(5) 4 .
Cu1B Cu7 Cu5 61.58(9) 4 .
Cu1B Cu7 Cu5 123.41(9) . .
Cu3 Cu7 Cu5 66.115(18) . .
Cu3 Cu7 Cu5 118.51(3) 4 .
Cu6 Cu7 Cu5 51.444(17) . .
Cu6 Cu7 Cu5 123.59(3) 4 .
Cu4 Cu7 Cu5 59.447(18) . .
Cu4 Cu7 Cu5 115.85(3) 4 .
Cu2 Cu7 Cu5 90.582(16) 4 .
Cu2 Cu7 Cu5 89.775(16) . .
Cu3 Cu7 Cu5 118.50(3) . 4
Cu3 Cu7 Cu5 66.113(18) 4 4
Cu6 Cu7 Cu5 123.59(3) . 4
Cu6 Cu7 Cu5 51.445(17) 4 4
Cu4 Cu7 Cu5 115.85(3) . 4
Cu4 Cu7 Cu5 59.448(18) 4 4
Cu2 Cu7 Cu5 89.775(16) 4 4
Cu2 Cu7 Cu5 90.582(16) . 4
Cu5 Cu7 Cu5 174.09(5) . 4
C1 N1 C5 122.9(6) . .
C1 N1 C2 121.5(8) . .
C5 N1 C2 115.6(8) . .
C1 N1B C2B 110(2) . .
C1 N1B C5B 118.5(14) . .
C2B N1B C5B 105(2) . .
C8 N2 C9 122.8(4) . .
C8 N2 C12 122.6(4) . .
C9 N2 C12 114.6(3) . .
C15 N3 C16 122.7(2) . .
C15 N3 C16 122.7(2) . 4
C16 N3 C16 114.5(5) . 4
C19 N4 C20 123.3(2) . .
C19 N4 C20 123.3(2) . 4
C20 N4 C20 113.5(5) . 4
F15 P1 F15 178.2(13) 4_565 .
F15 P1 F13 88.6(6) 4_565 .
F15 P1 F13 90.2(7) . .
F15 P1 F13 90.2(7) 4_565 4_565
F15 P1 F13 88.6(6) . 4_565
F13 P1 F13 92.1(4) . 4_565
F15 P1 F14 90.7(8) 4_565 .
F15 P1 F14 90.5(5) . .
F13 P1 F14 85.6(3) . .
F13 P1 F14 177.5(4) 4_565 .
F15 P1 F14 90.5(5) 4_565 4_565
F15 P1 F14 90.7(8) . 4_565
F13 P1 F14 177.5(4) . 4_565
F13 P1 F14 85.6(3) 4_565 4_565
F14 P1 F14 96.7(5) . 4_565
C1 S1 Cu2 107.48(16) . .
C1 S1 Cu4 100.30(16) . .
Cu2 S1 Cu4 79.78(4) . .
C1 S2 Cu3 110.14(16) . .
C1 S2 Cu5 103.05(16) . .
Cu3 S2 Cu5 87.06(4) . .
C8 S3 Cu6 112.03(15) . .
C8 S3 Cu2 99.30(14) . 4
Cu6 S3 Cu2 87.11(4) . 4
C8 S4 Cu5 108.69(15) . .
C8 S4 Cu1 95.90(15) . 4
Cu5 S4 Cu1 91.00(6) . 4
C8 S4 Cu1B 95.29(17) . 4
Cu5 S4 Cu1B 78.04(8) . 4
Cu1 S4 Cu1B 13.87(6) 4 4
C15 S5 Cu1 104.31(12) . 4
C15 S5 Cu3 109.30(14) . .
Cu1 S5 Cu3 87.75(5) 4 .
C15 S5 Cu1B 104.39(17) . 4
Cu1 S5 Cu1B 13.93(7) 4 4
Cu3 S5 Cu1B 74.46(8) . 4
C19 S6 Cu4 105.71(13) . 4
C19 S6 Cu6 109.24(13) . .
Cu4 S6 Cu6 83.16(4) 4 .
O1 C44 C43 111.0(10) . .
C43 C44 C45 139.9(18) . .

loop_
_geom_bond_atom_site_label_1
_geom_bond_atom_site_label_2
_geom_bond_distance
_geom_bond_site_symmetry_2
C1 N1 1.352(7) .
C1 N1B 1.352(10) .
C1 S1 1.738(5) .
C1 S2 1.745(5) .
C2 C3 1.516(8) .
C2 N1 1.585(11) .
C3 C4 1.583(8) .
C5 N1 1.489(10) .
C5 C6 1.523(8) .
C6 C7 1.536(8) .
C2B N1B 1.47(3) .
C2B C3B 1.530(10) .
C3B C4B 1.541(10) .
C5B N1B 1.47(2) .
C5B C6B 1.535(10) .
C6B C7B 1.539(10) .
C8 N2 1.318(6) .
C8 S4 1.744(4) .
C8 S3 1.747(4) .
C9 N2 1.476(5) .
C9 C10 1.518(7) .
C10 C11 1.524(8) .
C12 N2 1.477(5) .
C12 C13 1.507(6) .
C13 C14 1.532(7) .
C15 N3 1.322(8) .
C15 S5 1.745(3) .
C15 S5 1.745(3) 4
C16 N3 1.485(5) .
C16 C17 1.513(8) .
C17 C18 1.532(8) .
C19 N4 1.314(8) .
C19 S6 1.747(3) .
C19 S6 1.747(3) 4
C20 N4 1.483(5) .
C20 C21 1.514(7) .
C21 C22 1.524(8) .
C23 C24 1.220(6) .
C23 Cu5 1.991(4) .
C23 Cu6 2.005(4) .
C23 Cu4 2.095(4) .
C24 C25 1.435(6) .
C25 C30 1.393(7) .
C25 C26 1.403(7) .
C26 C27 1.384(6) .
C27 C28 1.388(7) .
C27 C31 1.488(8) .
C28 C29 1.379(8) .
C29 C30 1.388(7) .
C29 C32 1.509(8) .
C31 F3 1.323(7) .
C31 F1 1.330(6) .
C31 F2 1.343(8) .
C32 F6 1.252(7) .
C32 F4 1.261(8) .
C32 F5 1.350(9) .
C33 C34 1.220(7) .
C33 Cu2 1.984(4) .
C33 Cu3 2.004(5) .
C33 Cu1 2.046(5) .
C33 Cu1B 2.115(6) .
C34 C35 1.429(7) .
C34 Cu1 2.434(5) .
C35 C36 1.391(7) .
C35 C40 1.405(7) .
C36 C37 1.378(8) .
C37 C38 1.384(8) .
C37 C41 1.488(9) .
C38 C39 1.381(8) .
C39 C40 1.376(7) .
C39 C42 1.489(7) .
C41 F8B 1.23(3) .
C41 F7 1.278(12) .
C41 F8 1.297(14) .
C41 F9B 1.32(3) .
C41 F9 1.421(15) .
C41 F7B 1.57(3) .
C42 F11 1.331(7) .
C42 F10 1.341(6) .
C42 F12 1.353(7) .
Cu1 S5 2.208(2) 4
Cu1 S4 2.265(2) 4
Cu1 Cu3 2.8631(18) .
Cu1 Cu2 3.0565(17) .
Cu1B S5 2.318(4) 4
Cu1B S4 2.335(4) 4
Cu1B Cu3 2.620(4) .
Cu1B Cu7 2.675(3) .
Cu1B Cu3 2.784(4) 4
Cu1B Cu2 2.796(4) .
Cu1B Cu5 2.892(4) 4
Cu2 S1 2.2522(12) .
Cu2 S3 2.2896(12) 4
Cu2 Cu3 2.5272(8) .
Cu2 Cu7 2.8987(7) .
Cu2 Cu4 2.9089(8) .
Cu3 S2 2.2656(12) .
Cu3 S5 2.2831(12) .
Cu3 Cu7 2.7735(9) .
Cu4 S6 2.2634(12) 4
Cu4 S1 2.2836(12) .
Cu4 Cu6 2.7706(8) .
Cu4 Cu7 2.8813(10) .
Cu4 Cu5 2.8949(8) .
Cu4 Cu6 3.0209(8) 4
Cu5 S4 2.2580(12) .
Cu5 S2 2.2774(12) .
Cu5 Cu6 2.4952(8) .
Cu5 Cu7 2.9559(7) .
Cu6 S3 2.2610(11) .
Cu6 S6 2.2882(12) .
Cu6 Cu7 2.7819(9) .
P1 F15 1.517(7) 4_565
P1 F15 1.517(7) .
P1 F13 1.518(4) .
P1 F13 1.518(4) 4_565
P1 F14 1.531(5) .
P1 F14 1.531(5) 4_565
O1 C44 1.228(9) .
C43 C44 1.491(9) .
C44 C45 1.531(10) .
